data_8107443
loop_
_publ_author_name
'Xiao, Zhenxiu'
'Wang, Tiantian'
'Deng, Xin'
'Jiang, Wujiu'
'Tan, Yuxing'

_publ_section_title
;
 The crystal structure of
 N&#x2032;1,N&#x2032;2-bis((E)-3-(tert-butyl)-2-hydroxybenzylidene)oxalohydrazide,
 C24H30N4O4
;
_journal_issue 2
_journal_name_full 'Zeitschrift f\"ur Kristallographie - New Crystal Structures'
_journal_page_first 367
_journal_page_last 369
_journal_paper_doi 10.1515/ncrs-2023-0015
_journal_volume 238
_journal_year 2023
_chemical_formula_sum 'C24 H30 N4 O4'
_chemical_formula_weight 438.52
_space_group_crystal_system monoclinic
_space_group_IT_number 15
_space_group_name_Hall '-C 2yc'
_space_group_name_H-M_alt 'C 1 2/c 1'
_atom_sites_solution_hydrogens geom
_audit_creation_method SHELXL-2018/3
_cell_angle_alpha 90
_cell_angle_beta 114.423(2)
_cell_angle_gamma 90
_cell_formula_units_Z 4
_cell_length_a 21.170(3)
_cell_length_b 13.2938(17)
_cell_length_c 9.7133(12)
_cell_measurement_reflns_used 1775
_cell_measurement_temperature 296(2)
_cell_measurement_theta_max 28.23
_cell_measurement_theta_min 2.60
_cell_volume 2489.0(6)
_computing_cell_refinement 'Bruker SAINT [1]'
_computing_data_collection 'Bruker APEX2 [1]'
_computing_data_reduction 'Bruker SAINT [1]'
_computing_molecular_graphics 'ORTEP-3 for Windows [4]'
_computing_publication_material 'SHELXL-2018/3 [3]'
_computing_structure_refinement 'SHELXL-2018/3 (Sheldrick, 2018) [3]'
_computing_structure_solution 'SHELXT 2018/2 (Sheldrick, 2018) [2]'
_diffrn_ambient_temperature 296(2)
_diffrn_measured_fraction_theta_full 1.000
_diffrn_measured_fraction_theta_max 1.000
_diffrn_measurement_device_type 'Bruker APEX-II CCD'
_diffrn_measurement_method '\f and \w scans'
_diffrn_radiation_type MoK\a
_diffrn_radiation_wavelength 0.71073
_diffrn_reflns_av_R_equivalents 0.0232
_diffrn_reflns_av_unetI/netI 0.0260
_diffrn_reflns_Laue_measured_fraction_full 1.000
_diffrn_reflns_Laue_measured_fraction_max 1.000
_diffrn_reflns_limit_h_max 26
_diffrn_reflns_limit_h_min -26
_diffrn_reflns_limit_k_max 13
_diffrn_reflns_limit_k_min -16
_diffrn_reflns_limit_l_max 11
_diffrn_reflns_limit_l_min -11
_diffrn_reflns_number 6844
_diffrn_reflns_point_group_measured_fraction_full 1.000
_diffrn_reflns_point_group_measured_fraction_max 1.000
_diffrn_reflns_theta_full 25.242
_diffrn_reflns_theta_max 25.994
_diffrn_reflns_theta_min 1.861
_exptl_absorpt_coefficient_mu 0.081
_exptl_absorpt_correction_T_max 0.9888
_exptl_absorpt_correction_T_min 0.9824
_exptl_absorpt_correction_type multi-scan
_exptl_absorpt_process_details sadabs
_exptl_crystal_colour yellow
_exptl_crystal_density_diffrn 1.170
_exptl_crystal_description block
_exptl_crystal_F_000 936
_exptl_crystal_size_max 0.220
_exptl_crystal_size_mid 0.160
_exptl_crystal_size_min 0.140
_refine_diff_density_max 0.165
_refine_diff_density_min -0.166
_refine_diff_density_rms 0.033
_refine_ls_extinction_coef .
_refine_ls_extinction_method none
_refine_ls_goodness_of_fit_ref 1.110
_refine_ls_hydrogen_treatment constr
_refine_ls_matrix_type full
_refine_ls_number_parameters 149
_refine_ls_number_reflns 2444
_refine_ls_number_restraints 0
_refine_ls_restrained_S_all 1.110
_refine_ls_R_factor_all 0.0686
_refine_ls_R_factor_gt 0.0473
_refine_ls_shift/su_max 0.000
_refine_ls_shift/su_mean 0.000
_refine_ls_structure_factor_coef Fsqd
_refine_ls_weighting_details 'w=1/[\s^2^(Fo^2^)+(0.0686P)^2^+0.3339P] where P=(Fo^2^+2Fc^2^)/3'
_refine_ls_weighting_scheme calc
_refine_ls_wR_factor_gt 0.1324
_refine_ls_wR_factor_ref 0.1424
_reflns_Friedel_coverage 0.000
_reflns_Friedel_fraction_full .
_reflns_Friedel_fraction_max .
_reflns_number_gt 1719
_reflns_number_total 2444
_reflns_threshold_expression 'I > 2\s(I)'
_cod_data_source_file suppl_j_ncrs-2023-0015_suppl.cif
_cod_data_source_block L15_a
_cod_original_cell_volume 2489.0(5)
_cod_original_sg_symbol_H-M 'C 2/c'
_cod_database_code 8107443
_shelx_shelxl_version_number 2018/3
_shelx_space_group_comment
; 
The symmetry employed for this shelxl refinement is uniquely defined 
by the following loop, which should always be used as a source of 
symmetry information in preference to the above space-group names. 
They are only intended as comments. 
;
_shelx_estimated_absorpt_t_min 0.982
_shelx_estimated_absorpt_t_max 0.989

loop_
_space_group_symop_operation_xyz
'x, y, z'
'-x, y, -z+1/2'
'x+1/2, y+1/2, z'
'-x+1/2, y+1/2, -z+1/2'
'-x, -y, -z'
'x, -y, z-1/2'
'-x+1/2, -y+1/2, -z'
'x+1/2, -y+1/2, z-1/2'

loop_
_atom_site_label
_atom_site_type_symbol
_atom_site_fract_x
_atom_site_fract_y
_atom_site_fract_z
_atom_site_U_iso_or_equiv
_atom_site_adp_type
_atom_site_occupancy
_atom_site_site_symmetry_order
_atom_site_calc_flag
_atom_site_refinement_flags_posn
_atom_site_refinement_flags_adp
_atom_site_refinement_flags_occupancy
_atom_site_disorder_assembly
_atom_site_disorder_group
O2 O 0.55557(5) 0.52894(9) 0.18663(12) 0.0549(4) Uani 1 1 d . . . . .
N2 N 0.57546(6) 0.53478(9) -0.02416(13) 0.0393(3) Uani 1 1 d . . . . .
H2 H 0.559044 0.525743 -0.120343 0.047 Uiso 1 1 calc R U . . .
N1 N 0.64290(6) 0.56723(10) 0.05581(14) 0.0422(3) Uani 1 1 d . . . . .
O1 O 0.74778(6) 0.63101(11) 0.29471(14) 0.0700(4) Uani 1 1 d . . . . .
H1 H 0.708476 0.610180 0.244137 0.105 Uiso 1 1 calc R U . . .
C8 C 0.53672(7) 0.51794(11) 0.05156(16) 0.0358(4) Uani 1 1 d . . . . .
C7 C 0.68021(8) 0.57718(12) -0.01866(18) 0.0448(4) Uani 1 1 d . . . . .
H7 H 0.661441 0.560874 -0.120907 0.054 Uiso 1 1 calc R U . . .
C1 C 0.75101(8) 0.61328(12) 0.0527(2) 0.0490(4) Uani 1 1 d . . . . .
C2 C 0.78283(8) 0.63888(13) 0.2063(2) 0.0530(5) Uani 1 1 d . . . . .
C6 C 0.78744(9) 0.62431(15) -0.0369(2) 0.0649(5) Uani 1 1 d . . . . .
H6 H 0.766461 0.607652 -0.138911 0.078 Uiso 1 1 calc R U . . .
C3 C 0.85189(9) 0.67449(14) 0.2725(2) 0.0645(5) Uani 1 1 d . . . . .
C4 C 0.88480(10) 0.68317(16) 0.1760(3) 0.0792(7) Uani 1 1 d . . . . .
H4 H 0.930336 0.706275 0.215892 0.095 Uiso 1 1 calc R U . . .
C5 C 0.85418(11) 0.65966(17) 0.0246(3) 0.0810(7) Uani 1 1 d . . . . .
H5 H 0.878531 0.667682 -0.035338 0.097 Uiso 1 1 calc R U . . .
C9 C 0.88717(11) 0.70263(17) 0.4402(3) 0.0841(7) Uani 1 1 d . . . . .
C12 C 0.84792(14) 0.7907(2) 0.4716(3) 0.1059(9) Uani 1 1 d . . . . .
H12A H 0.801281 0.770306 0.450114 0.159 Uiso 1 1 calc R U . . .
H12B H 0.847009 0.846698 0.408360 0.159 Uiso 1 1 calc R U . . .
H12C H 0.870955 0.810132 0.575835 0.159 Uiso 1 1 calc R U . . .
C10 C 0.96207(12) 0.7377(2) 0.4845(4) 0.1205(11) Uani 1 1 d . . . . .
H10A H 0.962559 0.791370 0.418922 0.181 Uiso 1 1 calc R U . . .
H10B H 0.989301 0.682504 0.475150 0.181 Uiso 1 1 calc R U . . .
H10C H 0.981226 0.761010 0.587234 0.181 Uiso 1 1 calc R U . . .
C11 C 0.88997(17) 0.6127(2) 0.5402(3) 0.1410(14) Uani 1 1 d . . . . .
H11A H 0.915630 0.630573 0.644445 0.211 Uiso 1 1 calc R U . . .
H11B H 0.912377 0.557290 0.515232 0.211 Uiso 1 1 calc R U . . .
H11C H 0.843670 0.593639 0.523910 0.211 Uiso 1 1 calc R U . . .

loop_
_atom_site_aniso_label
_atom_site_aniso_U_11
_atom_site_aniso_U_22
_atom_site_aniso_U_33
_atom_site_aniso_U_23
_atom_site_aniso_U_13
_atom_site_aniso_U_12
O2 0.0378(6) 0.0944(10) 0.0296(6) -0.0025(6) 0.0110(5) -0.0128(6)
N2 0.0272(6) 0.0569(8) 0.0318(6) -0.0012(5) 0.0101(5) -0.0057(5)
N1 0.0277(6) 0.0532(8) 0.0424(7) -0.0016(6) 0.0112(6) -0.0076(5)
O1 0.0522(8) 0.0945(10) 0.0566(8) -0.0068(7) 0.0158(7) -0.0274(7)
C8 0.0279(7) 0.0461(9) 0.0305(8) 0.0044(6) 0.0091(6) 0.0008(6)
C7 0.0367(8) 0.0522(10) 0.0469(9) -0.0019(7) 0.0187(7) -0.0034(7)
C1 0.0337(8) 0.0468(10) 0.0677(12) -0.0002(8) 0.0223(8) -0.0028(7)
C2 0.0365(9) 0.0489(10) 0.0678(12) 0.0028(8) 0.0156(8) -0.0053(7)
C6 0.0479(11) 0.0696(13) 0.0874(14) -0.0071(10) 0.0384(10) -0.0082(9)
C3 0.0378(9) 0.0499(11) 0.0901(15) 0.0002(9) 0.0107(10) -0.0084(8)
C4 0.0367(10) 0.0671(13) 0.129(2) -0.0047(13) 0.0291(13) -0.0101(9)
C5 0.0528(12) 0.0810(15) 0.126(2) -0.0082(14) 0.0534(14) -0.0102(10)
C9 0.0553(12) 0.0740(14) 0.0889(16) 0.0002(12) -0.0044(11) -0.0243(11)
C12 0.0913(18) 0.115(2) 0.0937(18) -0.0365(16) 0.0206(15) -0.0373(16)
C10 0.0569(14) 0.114(2) 0.142(3) -0.0140(19) -0.0075(15) -0.0322(14)
C11 0.121(2) 0.123(2) 0.103(2) 0.0317(18) -0.0300(17) -0.0537(19)

loop_
_atom_type_symbol
_atom_type_description
_atom_type_scat_dispersion_real
_atom_type_scat_dispersion_imag
_atom_type_scat_source
C C 0.0033 0.0016 'International Tables Vol C Tables 4.2.6.8 and 6.1.1.4'
H H 0.0000 0.0000 'International Tables Vol C Tables 4.2.6.8 and 6.1.1.4'
N N 0.0061 0.0033 'International Tables Vol C Tables 4.2.6.8 and 6.1.1.4'
O O 0.0106 0.0060 'International Tables Vol C Tables 4.2.6.8 and 6.1.1.4'

loop_
_geom_angle_atom_site_label_1
_geom_angle_atom_site_label_2
_geom_angle_atom_site_label_3
_geom_angle
_geom_angle_site_symmetry_1
_geom_angle_site_symmetry_3
C8 N2 N1 118.19(12) . .
C8 N2 H2 120.9 . .
N1 N2 H2 120.9 . .
C7 N1 N2 116.76(13) . .
C2 O1 H1 109.5 . .
O2 C8 N2 125.24(13) . .
O2 C8 C8 122.33(15) . 5_665
N2 C8 C8 112.43(15) . 5_665
N1 C7 C1 121.50(15) . .
N1 C7 H7 119.2 . .
C1 C7 H7 119.2 . .
C6 C1 C2 119.63(15) . .
C6 C1 C7 117.94(16) . .
C2 C1 C7 122.42(15) . .
O1 C2 C1 120.62(14) . .
O1 C2 C3 118.28(17) . .
C1 C2 C3 121.10(17) . .
C5 C6 C1 120.2(2) . .
C5 C6 H6 119.9 . .
C1 C6 H6 119.9 . .
C4 C3 C2 115.82(19) . .
C4 C3 C9 122.64(18) . .
C2 C3 C9 121.53(19) . .
C5 C4 C3 123.92(18) . .
C5 C4 H4 118.0 . .
C3 C4 H4 118.0 . .
C6 C5 C4 119.3(2) . .
C6 C5 H5 120.3 . .
C4 C5 H5 120.3 . .
C11 C9 C3 111.06(19) . .
C11 C9 C10 107.2(2) . .
C3 C9 C10 111.4(2) . .
C11 C9 C12 110.6(3) . .
C3 C9 C12 109.33(18) . .
C10 C9 C12 107.1(2) . .
C9 C12 H12A 109.5 . .
C9 C12 H12B 109.5 . .
H12A C12 H12B 109.5 . .
C9 C12 H12C 109.5 . .
H12A C12 H12C 109.5 . .
H12B C12 H12C 109.5 . .
C9 C10 H10A 109.5 . .
C9 C10 H10B 109.5 . .
H10A C10 H10B 109.5 . .
C9 C10 H10C 109.5 . .
H10A C10 H10C 109.5 . .
H10B C10 H10C 109.5 . .
C9 C11 H11A 109.5 . .
C9 C11 H11B 109.5 . .
H11A C11 H11B 109.5 . .
C9 C11 H11C 109.5 . .
H11A C11 H11C 109.5 . .
H11B C11 H11C 109.5 . .

loop_
_geom_bond_atom_site_label_1
_geom_bond_atom_site_label_2
_geom_bond_distance
_geom_bond_site_symmetry_2
O2 C8 1.2121(17) .
N2 C8 1.3275(17) .
N2 N1 1.3822(16) .
N2 H2 0.8600 .
N1 C7 1.2795(18) .
O1 C2 1.351(2) .
O1 H1 0.8200 .
C8 C8 1.536(3) 5_665
C7 C1 1.449(2) .
C7 H7 0.9300 .
C1 C6 1.388(2) .
C1 C2 1.402(2) .
C2 C3 1.413(2) .
C6 C5 1.370(3) .
C6 H6 0.9300 .
C3 C4 1.385(3) .
C3 C9 1.532(3) .
C4 C5 1.375(3) .
C4 H4 0.9300 .
C5 H5 0.9300 .
C9 C11 1.526(3) .
C9 C10 1.534(3) .
C9 C12 1.537(4) .
C12 H12A 0.9600 .
C12 H12B 0.9600 .
C12 H12C 0.9600 .
C10 H10A 0.9600 .
C10 H10B 0.9600 .
C10 H10C 0.9600 .
C11 H11A 0.9600 .
C11 H11B 0.9600 .
C11 H11C 0.9600 .

loop_
_geom_hbond_atom_site_label_D
_geom_hbond_atom_site_label_H
_geom_hbond_atom_site_label_A
_geom_hbond_distance_DH
_geom_hbond_distance_HA
_geom_hbond_distance_DA
_geom_hbond_angle_DHA
_geom_hbond_site_symmetry_A
_geom_hbond_publ_flag
N2 H2 O2 0.86 1.98 2.7943(16) 156.7 6_565 yes
O1 H1 N1 0.82 1.87 2.6026(16) 148.0 . yes
C7 H7 O2 0.93 2.55 3.302(2) 138.7 6_565 yes

loop_
_geom_torsion_atom_site_label_1
_geom_torsion_atom_site_label_2
_geom_torsion_atom_site_label_3
_geom_torsion_atom_site_label_4
_geom_torsion
_geom_torsion_site_symmetry_1
_geom_torsion_site_symmetry_2
_geom_torsion_site_symmetry_3
_geom_torsion_site_symmetry_4
C8 N2 N1 C7 176.04(14) . . . .
N1 N2 C8 O2 0.2(2) . . . .
N1 N2 C8 C8 -179.85(14) . . . 5_665
N2 N1 C7 C1 178.32(13) . . . .
N1 C7 C1 C6 -178.43(16) . . . .
N1 C7 C1 C2 0.3(3) . . . .
C6 C1 C2 O1 178.41(16) . . . .
C7 C1 C2 O1 -0.3(3) . . . .
C6 C1 C2 C3 -0.9(3) . . . .
C7 C1 C2 C3 -179.61(16) . . . .
C2 C1 C6 C5 0.2(3) . . . .
C7 C1 C6 C5 178.99(18) . . . .
O1 C2 C3 C4 -178.61(16) . . . .
C1 C2 C3 C4 0.7(3) . . . .
O1 C2 C3 C9 0.7(3) . . . .
C1 C2 C3 C9 -179.97(17) . . . .
C2 C3 C4 C5 0.1(3) . . . .
C9 C3 C4 C5 -179.2(2) . . . .
C1 C6 C5 C4 0.6(3) . . . .
C3 C4 C5 C6 -0.8(3) . . . .
C4 C3 C9 C11 -121.0(3) . . . .
C2 C3 C9 C11 59.8(3) . . . .
C4 C3 C9 C10 -1.5(3) . . . .
C2 C3 C9 C10 179.22(19) . . . .
C4 C3 C9 C12 116.7(2) . . . .
C2 C3 C9 C12 -62.6(2) . . . .
